data_7208686
loop_
_publ_author_name
'Nowicka, Beata'
'Stadnicka, Katarzyna'
'Nitek, Wojciech'
'Rams, Micha\/l'
'Sieklucka, Barbara'

_publ_section_title
;
 Geometrical isomerism in pentadecanuclear high-spin Ni9W6 clusters with
 symmetrical bidentate ligands detected
;
_journal_issue 20
_journal_name_full CrystEngComm
_journal_page_first 6559
_journal_paper_doi 10.1039/c2ce25537e
_journal_volume 14
_journal_year 2012
_chemical_formula_sum 'C148 H96 N64 Ni9 O18 W6'
_chemical_formula_weight 4690.15
_chemical_name_common (Ni(Ni(5,5'dmbpy)(H2O))8(W(CN)8)6)*8H2O
_chemical_name_systematic
;
{Ni[Ni(5,5'dmbpy)(H2O)]8[W(CN)8]6}*8H2O
;
_space_group_IT_number 2
_symmetry_cell_setting triclinic
_symmetry_space_group_name_Hall '-P 1'
_symmetry_space_group_name_H-M 'P -1'
_atom_sites_solution_hydrogens geom
_atom_sites_solution_primary direct
_atom_sites_solution_secondary difmap
_audit_creation_method SHELXL-97
_cell_angle_alpha 100.320(5)
_cell_angle_beta 105.230(5)
_cell_angle_gamma 118.465(5)
_cell_formula_units_Z 1
_cell_length_a 19.120(5)
_cell_length_b 19.474(5)
_cell_length_c 19.769(5)
_cell_measurement_temperature 293(2)
_cell_volume 5828(3)
_computing_cell_refinement 'HKL Scalepack (Otwinowski & Minor, 1997)'
_computing_data_collection 'Collect (Nonius BV, 1997-2000)'
_computing_data_reduction 'HKL DENZO and Scalepack (Otwinowski & Minor, 1997)'
_computing_molecular_graphics 'Ortep3 (Farrugia, 1997)'
_computing_publication_material 'SHELXL-97 (Sheldrick, 2008)'
_computing_structure_refinement 'SHELXL-97 (Sheldrick, 2008)'
_computing_structure_solution 'SIR-92 (ALTOMARE et al., 1994)'
_diffrn_ambient_temperature 293(2)
_diffrn_detector_area_resol_mean 9
_diffrn_measured_fraction_theta_full 0.973
_diffrn_measured_fraction_theta_max 0.973
_diffrn_measurement_device_type KappaCCD
_diffrn_measurement_method '\f and \o scans to fill Ewald sphere'
_diffrn_radiation_monochromator graphite
_diffrn_radiation_source 'fine-focus sealed tube'
_diffrn_radiation_type MoK\a
_diffrn_radiation_wavelength 0.71069
_diffrn_reflns_av_R_equivalents 0.0855
_diffrn_reflns_av_sigmaI/netI 0.1154
_diffrn_reflns_limit_h_max 24
_diffrn_reflns_limit_h_min -24
_diffrn_reflns_limit_k_max 23
_diffrn_reflns_limit_k_min -25
_diffrn_reflns_limit_l_max 25
_diffrn_reflns_limit_l_min -25
_diffrn_reflns_number 43198
_diffrn_reflns_theta_full 27.55
_diffrn_reflns_theta_max 27.55
_diffrn_reflns_theta_min 2.42
_exptl_absorpt_coefficient_mu 3.712
_exptl_absorpt_correction_T_max 0.6059
_exptl_absorpt_correction_T_min 0.3566
_exptl_absorpt_correction_type multi-scan
_exptl_absorpt_process_details '(DENZO-SMN; Otwinowski & Minor, 1997)'
_exptl_crystal_colour orange
_exptl_crystal_density_diffrn 1.336
_exptl_crystal_density_method 'not measured'
_exptl_crystal_description prism
_exptl_crystal_F_000 2272
_exptl_crystal_size_max 0.35
_exptl_crystal_size_mid 0.20
_exptl_crystal_size_min 0.15
_refine_diff_density_max 2.316
_refine_diff_density_min -0.976
_refine_diff_density_rms 0.200
_refine_ls_extinction_coef 0.00039(7)
_refine_ls_extinction_expression Fc^*^=kFc[1+0.001xFc^2^\l^3^/sin(2\q)]^-1/4^
_refine_ls_extinction_method SHELXL
_refine_ls_goodness_of_fit_ref 1.054
_refine_ls_hydrogen_treatment constr
_refine_ls_matrix_type full
_refine_ls_number_parameters 1081
_refine_ls_number_reflns 26210
_refine_ls_number_restraints 1
_refine_ls_restrained_S_all 1.054
_refine_ls_R_factor_all 0.1326
_refine_ls_R_factor_gt 0.0684
_refine_ls_shift/su_max 0.001
_refine_ls_shift/su_mean 0.000
_refine_ls_structure_factor_coef Fsqd
_refine_ls_weighting_details 'calc w=1/[\s^2^(Fo^2^)+(0.0555P)^2^+45.1327P] where P=(Fo^2^+2Fc^2^)/3'
_refine_ls_weighting_scheme calc
_refine_ls_wR_factor_gt 0.1445
_refine_ls_wR_factor_ref 0.1770
_reflns_number_gt 16093
_reflns_number_total 26210
_reflns_threshold_expression >2sigma(I)
_cod_data_source_file c2ce25537e.txt
_cod_data_source_block 3a
_cod_depositor_comments
;
The following automatic conversions were performed:

'_exptl_absorpt_correction_type' value 'Multi-scan' changed to
'multi-scan' according to
/home/saulius/struct/CIF-dictionaries/cif_core.dic dictionary named
'cif_core.dic' version 2.4.2 from 2011-04-26.

Automatic conversion script
Id: cif_fix_values 1891 2012-01-12 08:04:46Z andrius 
;
_cod_original_sg_symbol_H-M P-1
_cod_database_code 7208686

loop_
_symmetry_equiv_pos_as_xyz
'x, y, z'
'-x, -y, -z'

loop_
_atom_site_label
_atom_site_type_symbol
_atom_site_fract_x
_atom_site_fract_y
_atom_site_fract_z
_atom_site_U_iso_or_equiv
_atom_site_adp_type
_atom_site_occupancy
_atom_site_symmetry_multiplicity
_atom_site_calc_flag
_atom_site_refinement_flags
W1 W 0.34946(2) 0.19692(2) 0.51818(2) 0.02814(11) Uani 1 1 d .
W2 W 0.48353(3) 0.36982(3) 0.23064(2) 0.03453(12) Uani 1 1 d .
W3 W 0.81172(2) 0.55382(3) 0.63247(2) 0.03038(11) Uani 1 1 d .
Ni1 Ni 0.5000 0.5000 0.5000 0.0222(3) Uani 1 2 d S
Ni2 Ni 0.18091(9) 0.17423(8) 0.24426(8) 0.0371(3) Uani 1 1 d .
Ni3 Ni 0.79847(9) 0.64839(9) 0.39597(9) 0.0368(3) Uani 1 1 d .
Ni4 Ni 0.61399(9) 0.41522(9) 0.77895(8) 0.0382(3) Uani 1 1 d .
Ni5 Ni 0.59957(9) 0.24631(8) 0.42091(8) 0.0351(3) Uani 1 1 d .
C11 C 0.4183(6) 0.3222(6) 0.5173(6) 0.029(2) Uani 1 1 d .
N11 N 0.4530(5) 0.3880(5) 0.5158(5) 0.035(2) Uani 1 1 d .
C12 C 0.2874(7) 0.1967(6) 0.4104(7) 0.035(2) Uani 1 1 d .
N12 N 0.2525(6) 0.1959(6) 0.3520(5) 0.042(2) Uani 1 1 d .
C13 C 0.2800(6) 0.2501(6) 0.5439(6) 0.034(2) Uani 1 1 d .
N13 N 0.2467(6) 0.2834(6) 0.5620(6) 0.044(2) Uani 1 1 d .
C14 C 0.4524(7) 0.2798(7) 0.6274(6) 0.036(2) Uani 1 1 d .
N14 N 0.5092(7) 0.3259(6) 0.6844(6) 0.046(2) Uani 1 1 d .
C15 C 0.4409(7) 0.2046(6) 0.4699(6) 0.033(2) Uani 1 1 d .
N15 N 0.4938(6) 0.2123(6) 0.4484(5) 0.037(2) Uani 1 1 d .
C16 C 0.2861(8) 0.1393(7) 0.5875(8) 0.048(3) Uani 1 1 d .
N16 N 0.2537(9) 0.1106(8) 0.6244(9) 0.080(4) Uani 1 1 d .
C17 C 0.3974(8) 0.1222(7) 0.5536(8) 0.045(3) Uani 1 1 d .
N17 N 0.4232(9) 0.0832(8) 0.5707(8) 0.071(4) Uani 1 1 d .
C18 C 0.2530(8) 0.0709(7) 0.4428(7) 0.049(3) Uani 1 1 d .
N18 N 0.2001(9) 0.0040(7) 0.3986(7) 0.077(4) Uani 1 1 d .
C21 C 0.4812(6) 0.4166(6) 0.3354(6) 0.031(2) Uani 1 1 d .
N21 N 0.4847(5) 0.4447(5) 0.3949(5) 0.0322(18) Uani 1 1 d .
C22 C 0.3578(7) 0.2857(8) 0.2271(7) 0.043(3) Uani 1 1 d .
N22 N 0.2905(6) 0.2418(6) 0.2259(6) 0.047(2) Uani 1 1 d .
C23 C 0.6084(8) 0.4828(8) 0.3008(7) 0.043(3) Uani 1 1 d .
N23 N 0.6763(7) 0.5437(7) 0.3376(6) 0.048(2) Uani 1 1 d .
C24 C 0.4509(8) 0.4602(8) 0.2228(7) 0.044(3) Uani 1 1 d .
N24 N 0.4311(7) 0.5074(7) 0.2210(6) 0.051(2) Uani 1 1 d .
C25 C 0.5332(8) 0.3205(7) 0.3048(7) 0.043(3) Uani 1 1 d .
N25 N 0.5578(7) 0.2936(6) 0.3464(6) 0.044(2) Uani 1 1 d .
C26 C 0.451(2) 0.2477(16) 0.1694(11) 0.121(9) Uani 1 1 d .
N26 N 0.431(2) 0.1799(18) 0.1315(14) 0.190(13) Uani 1 1 d .
C27 C 0.3989(11) 0.3284(11) 0.1166(9) 0.073(4) Uani 1 1 d .
N27 N 0.3531(14) 0.3059(15) 0.0546(10) 0.134(8) Uani 1 1 d .
C28 C 0.5664(16) 0.395(3) 0.1760(14) 0.27(3) Uani 1 1 d .
N28 N 0.6169(16) 0.414(3) 0.1484(15) 0.39(4) Uani 1 1 d .
C31 C 0.6902(6) 0.5378(6) 0.5753(6) 0.033(2) Uani 1 1 d .
N31 N 0.6235(5) 0.5271(5) 0.5462(5) 0.0348(19) Uani 1 1 d .
C32 C 0.8191(7) 0.6622(7) 0.6943(6) 0.037(2) Uani 1 1 d .
N32 N 0.8218(6) 0.7206(6) 0.7219(6) 0.046(2) Uani 1 1 d .
C33 C 0.8134(6) 0.5900(6) 0.5356(7) 0.035(2) Uani 1 1 d .
N33 N 0.8134(6) 0.6117(6) 0.4856(5) 0.040(2) Uani 1 1 d .
C34 C 0.7296(7) 0.4976(7) 0.6877(6) 0.040(2) Uani 1 1 d .
N34 N 0.6851(6) 0.4681(6) 0.7196(5) 0.044(2) Uani 1 1 d .
C35 C 0.7238(7) 0.4265(8) 0.5557(7) 0.039(2) Uani 1 1 d .
N35 N 0.6757(6) 0.3609(6) 0.5096(6) 0.045(2) Uani 1 1 d .
C36 C 0.8865(8) 0.5101(8) 0.5968(8) 0.051(3) Uani 1 1 d .
N36 N 0.9276(8) 0.4898(8) 0.5783(8) 0.072(4) Uani 1 1 d .
C37 C 0.8882(9) 0.5556(11) 0.7355(9) 0.064(4) Uani 1 1 d .
N37 N 0.9288(10) 0.5552(12) 0.7891(8) 0.097(5) Uani 1 1 d .
C38 C 0.9411(8) 0.6629(8) 0.6683(8) 0.050(3) Uani 1 1 d .
N38 N 1.0087(8) 0.7201(8) 0.6850(9) 0.079(4) Uani 1 1 d .
N201 N 0.0947(6) 0.1372(6) 0.1357(6) 0.045(2) Uani 1 1 d .
C202 C 0.0119(8) 0.0841(8) 0.1220(8) 0.056(3) Uani 1 1 d .
C203 C -0.0536(10) 0.0529(11) 0.0506(10) 0.074(4) Uani 1 1 d .
H203 H -0.1120 0.0180 0.0413 0.089 Uiso 1 1 calc R
C204 C -0.0295(13) 0.0750(13) -0.0028(10) 0.091(6) Uani 1 1 d .
H204 H -0.0723 0.0520 -0.0510 0.110 Uiso 1 1 calc R
C205 C 0.0555(12) 0.1300(11) 0.0085(8) 0.076(5) Uani 1 1 d .
C206 C 0.1163(10) 0.1601(9) 0.0829(8) 0.063(4) Uani 1 1 d .
H206 H 0.1747 0.1981 0.0945 0.075 Uiso 1 1 calc R
C207 C 0.0887(14) 0.1603(15) -0.0484(10) 0.101(7) Uani 1 1 d .
H20A H 0.0408 0.1352 -0.0960 0.152 Uiso 1 1 calc R
H20B H 0.1284 0.1448 -0.0533 0.152 Uiso 1 1 calc R
H20C H 0.1181 0.2200 -0.0320 0.152 Uiso 1 1 calc R
N208 N 0.0647(6) 0.0963(6) 0.2487(6) 0.046(2) Uani 1 1 d .
C209 C -0.0054(8) 0.0606(8) 0.1862(9) 0.062(4) Uani 1 1 d .
C210 C -0.0882(9) 0.0027(10) 0.1832(12) 0.083(6) Uani 1 1 d .
H210 H -0.1375 -0.0221 0.1391 0.100 Uiso 1 1 calc R
C211 C -0.0956(10) -0.0166(10) 0.2452(13) 0.083(6) Uani 1 1 d .
H211 H -0.1500 -0.0560 0.2421 0.100 Uiso 1 1 calc R
C212 C -0.0274(10) 0.0195(9) 0.3091(11) 0.067(4) Uani 1 1 d .
C213 C 0.0533(9) 0.0775(8) 0.3087(10) 0.064(4) Uani 1 1 d .
H213 H 0.1023 0.1047 0.3535 0.076 Uiso 1 1 calc R
C214 C -0.0301(13) 0.0031(13) 0.3810(12) 0.091(6) Uani 1 1 d .
H21A H 0.0278 0.0358 0.4196 0.137 Uiso 1 1 calc R
H21B H -0.0539 -0.0552 0.3722 0.137 Uiso 1 1 calc R
H21C H -0.0658 0.0184 0.3967 0.137 Uiso 1 1 calc R
O215 O 0.1796(6) 0.0639(5) 0.2051(5) 0.057(2) Uani 1 1 d .
N301 N 0.9250(6) 0.7531(6) 0.4425(7) 0.048(3) Uani 1 1 d .
C302 C 0.9481(9) 0.7880(8) 0.3921(10) 0.056(4) Uani 1 1 d .
C303 C 1.0323(11) 0.8560(10) 0.4136(12) 0.077(5) Uani 1 1 d .
H303 H 1.0488 0.8799 0.3791 0.092 Uiso 1 1 calc R
C304 C 1.0904(12) 0.8872(11) 0.4860(14) 0.085(6) Uani 1 1 d .
H304 H 1.1463 0.9338 0.5012 0.102 Uiso 1 1 calc R
C305 C 1.0668(8) 0.8496(8) 0.5389(11) 0.071(5) Uani 1 1 d .
C306 C 0.9819(8) 0.7819(8) 0.5099(9) 0.056(3) Uani 1 1 d .
H306 H 0.9641 0.7545 0.5419 0.067 Uiso 1 1 calc R
C307 C 1.1323(11) 0.8856(12) 0.6180(13) 0.105(7) Uani 1 1 d .
H30A H 1.1863 0.9324 0.6234 0.157 Uiso 1 1 calc R
H30B H 1.1409 0.8436 0.6295 0.157 Uiso 1 1 calc R
H30C H 1.1115 0.9038 0.6519 0.157 Uiso 1 1 calc R
N308 N 0.7992(7) 0.6882(7) 0.3056(7) 0.053(3) Uani 1 1 d .
C309 C 0.8803(11) 0.7529(9) 0.3177(10) 0.065(4) Uani 1 1 d .
C310 C 0.8924(15) 0.7791(14) 0.2564(14) 0.102(7) Uani 1 1 d .
H310 H 0.9460 0.8235 0.2626 0.122 Uiso 1 1 calc R
C311 C 0.820(2) 0.7350(18) 0.1853(16) 0.120(9) Uani 1 1 d .
H311 H 0.8286 0.7487 0.1442 0.144 Uiso 1 1 calc R
C312 C 0.7410(16) 0.6752(14) 0.1758(11) 0.090(6) Uani 1 1 d .
C313 C 0.7343(12) 0.6510(11) 0.2381(9) 0.071(4) Uani 1 1 d .
H313 H 0.6808 0.6060 0.2316 0.085 Uiso 1 1 calc R
C314 C 0.6663(17) 0.6239(18) 0.0976(12) 0.133(10) Uani 1 1 d .
H31A H 0.6153 0.5822 0.1015 0.200 Uiso 1 1 calc R
H31B H 0.6824 0.5971 0.0650 0.200 Uiso 1 1 calc R
H31C H 0.6543 0.6603 0.0775 0.200 Uiso 1 1 calc R
O315 O 0.8449(7) 0.5797(7) 0.3509(6) 0.069(3) Uani 1 1 d .
N401 N 0.5578(7) 0.3659(7) 0.8482(6) 0.051(3) Uani 1 1 d .
C402 C 0.6116(12) 0.4091(11) 0.9237(10) 0.072(4) Uani 1 1 d .
C403 C 0.5792(17) 0.3811(15) 0.9752(11) 0.103(7) Uani 1 1 d .
H403 H 0.6138 0.4094 1.0264 0.123 Uiso 1 1 calc R
C404 C 0.4940(17) 0.3099(16) 0.9506(14) 0.110(8) Uani 1 1 d .
H404 H 0.4733 0.2919 0.9858 0.131 Uiso 1 1 calc R
C405 C 0.4425(14) 0.2678(13) 0.8772(13) 0.088(6) Uani 1 1 d .
C406 C 0.4774(10) 0.2994(10) 0.8269(10) 0.073(5) Uani 1 1 d .
H406 H 0.4424 0.2722 0.7757 0.087 Uiso 1 1 calc R
C407 C 0.3497(15) 0.1895(14) 0.8475(14) 0.127(9) Uani 1 1 d .
H40A H 0.3253 0.1684 0.7935 0.190 Uiso 1 1 calc R
H40B H 0.3145 0.2038 0.8651 0.190 Uiso 1 1 calc R
H40C H 0.3516 0.1474 0.8652 0.190 Uiso 1 1 calc R
N408 N 0.7160(7) 0.4956(7) 0.8822(6) 0.052(3) Uani 1 1 d .
C409 C 0.6956(11) 0.4781(12) 0.9403(8) 0.073(5) Uani 1 1 d .
C410 C 0.7597(14) 0.5289(14) 1.0130(9) 0.099(7) Uani 1 1 d .
H410 H 0.7458 0.5196 1.0536 0.119 Uiso 1 1 calc R
C411 C 0.835(2) 0.5862(17) 1.0253(13) 0.130(10) Uani 1 1 d .
H411 H 0.8754 0.6154 1.0748 0.155 Uiso 1 1 calc R
C412 C 0.8621(11) 0.6101(12) 0.9651(11) 0.089(6) Uani 1 1 d .
C413 C 0.7962(10) 0.5597(10) 0.8946(8) 0.069(4) Uani 1 1 d .
H413 H 0.8074 0.5703 0.8533 0.083 Uiso 1 1 calc R
C414 C 0.9509(13) 0.6779(13) 0.9723(15) 0.126(9) Uani 1 1 d .
H41A H 0.9899 0.7069 1.0244 0.189 Uiso 1 1 calc R
H41B H 0.9455 0.7168 0.9513 0.189 Uiso 1 1 calc R
H41C H 0.9732 0.6528 0.9458 0.189 Uiso 1 1 calc R
O415 O 0.6597(7) 0.3348(7) 0.7796(7) 0.073(3) Uani 1 1 d D
C416 C 0.663(2) 0.292(2) 0.7140(17) 0.22(2) Uani 1 1 d D
C417 C 0.744(2) 0.312(2) 0.710(3) 0.205(18) Uani 1 1 d .
N501 N 0.6509(6) 0.1962(5) 0.4878(6) 0.039(2) Uani 1 1 d .
C502 C 0.7275(8) 0.2124(8) 0.4888(8) 0.050(3) Uani 1 1 d .
C503 C 0.7691(10) 0.1823(11) 0.5290(9) 0.069(4) Uani 1 1 d .
H503 H 0.8238 0.1961 0.5317 0.082 Uiso 1 1 calc R
C504 C 0.7293(12) 0.1319(12) 0.5651(12) 0.091(6) Uani 1 1 d .
H504 H 0.7564 0.1096 0.5907 0.109 Uiso 1 1 calc R
C505 C 0.6500(9) 0.1136(8) 0.5639(8) 0.054(3) Uani 1 1 d .
C506 C 0.6152(9) 0.1488(7) 0.5244(7) 0.048(3) Uani 1 1 d .
H506 H 0.5621 0.1385 0.5232 0.057 Uiso 1 1 calc R
C507 C 0.6056(11) 0.0576(10) 0.6022(10) 0.072(4) Uani 1 1 d .
H50A H 0.6416 0.0403 0.6265 0.109 Uiso 1 1 calc R
H50B H 0.5509 0.0092 0.5658 0.109 Uiso 1 1 calc R
H50C H 0.5958 0.0873 0.6390 0.109 Uiso 1 1 calc R
N508 N 0.7087(6) 0.2764(6) 0.3978(6) 0.048(2) Uani 1 1 d .
C509 C 0.7600(8) 0.2587(9) 0.4412(9) 0.059(4) Uani 1 1 d .
C510 C 0.8415(9) 0.2854(9) 0.4383(11) 0.071(5) Uani 1 1 d .
H510 H 0.8804 0.2779 0.4704 0.085 Uiso 1 1 calc R
C511 C 0.8636(11) 0.3234(11) 0.3865(12) 0.087(6) Uani 1 1 d .
H511 H 0.9162 0.3391 0.3828 0.104 Uiso 1 1 calc R
C512 C 0.8104(10) 0.3366(10) 0.3438(10) 0.067(4) Uani 1 1 d .
C513 C 0.7329(10) 0.3136(10) 0.3502(9) 0.064(4) Uani 1 1 d .
H513 H 0.6960 0.3245 0.3200 0.076 Uiso 1 1 calc R
C514 C 0.8309(13) 0.3749(13) 0.2866(13) 0.100(7) Uani 1 1 d .
H51A H 0.7843 0.3796 0.2604 0.150 Uiso 1 1 calc R
H51B H 0.8377 0.3402 0.2514 0.150 Uiso 1 1 calc R
H51C H 0.8838 0.4295 0.3113 0.150 Uiso 1 1 calc R
O515 O 0.5244(6) 0.1269(5) 0.3321(5) 0.056(2) Uani 1 1 d .
O1 O 0.0918(9) -0.0761(9) 0.2423(8) 0.104(4) Uiso 1 1 d .
O2 O 0.7992(15) 0.5189(15) 0.2007(13) 0.177(8) Uiso 1 1 d .
O3 O 0.9504(8) 0.5517(8) 0.4451(7) 0.091(4) Uiso 1 1 d .
O4 O 0.530(3) 0.119(3) 0.188(2) 0.313(18) Uiso 1 1 d .
O5 O 0.5786(11) 0.0207(10) 0.3440(9) 0.122(5) Uiso 1 1 d .

loop_
_atom_site_aniso_label
_atom_site_aniso_U_11
_atom_site_aniso_U_22
_atom_site_aniso_U_33
_atom_site_aniso_U_23
_atom_site_aniso_U_13
_atom_site_aniso_U_12
W1 0.0273(2) 0.02393(19) 0.0384(2) 0.01679(17) 0.01738(17) 0.01377(16)
W2 0.0379(2) 0.0416(2) 0.0289(2) 0.01219(18) 0.01658(18) 0.0238(2)
W3 0.02287(19) 0.0339(2) 0.0377(2) 0.01556(18) 0.01239(17) 0.01691(17)
Ni1 0.0211(7) 0.0217(7) 0.0273(9) 0.0116(7) 0.0122(7) 0.0121(6)
Ni2 0.0321(7) 0.0307(7) 0.0357(8) 0.0086(6) 0.0080(6) 0.0124(6)
Ni3 0.0358(7) 0.0403(7) 0.0510(9) 0.0264(7) 0.0287(7) 0.0236(6)
Ni4 0.0416(8) 0.0450(8) 0.0343(8) 0.0215(6) 0.0162(6) 0.0254(7)
Ni5 0.0353(7) 0.0339(7) 0.0485(8) 0.0180(6) 0.0231(6) 0.0236(6)
C11 0.032(5) 0.032(5) 0.032(5) 0.020(4) 0.018(4) 0.019(4)
N11 0.027(4) 0.036(5) 0.049(6) 0.027(4) 0.022(4) 0.015(4)
C12 0.031(5) 0.024(5) 0.048(7) 0.012(5) 0.015(5) 0.014(4)
N12 0.041(5) 0.042(5) 0.035(5) 0.009(4) 0.012(4) 0.021(4)
C13 0.024(5) 0.033(5) 0.045(6) 0.017(5) 0.019(5) 0.011(4)
N13 0.038(5) 0.052(6) 0.058(6) 0.028(5) 0.028(5) 0.029(5)
C14 0.037(6) 0.042(6) 0.035(6) 0.024(5) 0.017(5) 0.022(5)
N14 0.049(6) 0.045(5) 0.039(6) 0.022(5) 0.020(5) 0.020(5)
C15 0.036(5) 0.031(5) 0.036(6) 0.015(4) 0.015(5) 0.020(4)
N15 0.041(5) 0.039(5) 0.042(5) 0.017(4) 0.022(4) 0.026(4)
C16 0.061(8) 0.032(6) 0.063(8) 0.021(6) 0.034(7) 0.028(6)
N16 0.099(10) 0.072(8) 0.118(12) 0.068(9) 0.085(10) 0.048(8)
C17 0.044(6) 0.042(6) 0.064(8) 0.034(6) 0.033(6) 0.024(5)
N17 0.084(9) 0.071(8) 0.105(11) 0.058(8) 0.046(8) 0.061(7)
C18 0.059(8) 0.036(6) 0.048(7) 0.025(6) 0.015(6) 0.023(6)
N18 0.078(9) 0.032(6) 0.055(8) 0.007(5) 0.006(7) -0.003(6)
C21 0.032(5) 0.040(5) 0.031(5) 0.014(4) 0.016(4) 0.025(5)
N21 0.028(4) 0.031(4) 0.036(5) 0.012(4) 0.012(4) 0.016(4)
C22 0.038(6) 0.051(7) 0.041(7) 0.023(5) 0.015(5) 0.022(5)
N22 0.044(6) 0.047(6) 0.048(6) 0.020(5) 0.020(5) 0.022(5)
C23 0.058(8) 0.056(7) 0.038(6) 0.026(6) 0.033(6) 0.037(7)
N23 0.048(6) 0.045(6) 0.063(7) 0.030(5) 0.029(5) 0.026(5)
C24 0.057(7) 0.054(7) 0.034(6) 0.025(5) 0.022(6) 0.035(6)
N24 0.064(7) 0.051(6) 0.047(6) 0.023(5) 0.024(5) 0.037(6)
C25 0.052(7) 0.041(6) 0.047(7) 0.018(5) 0.032(6) 0.027(6)
N25 0.061(6) 0.048(6) 0.053(6) 0.026(5) 0.034(5) 0.043(5)
C26 0.23(3) 0.128(19) 0.054(11) 0.043(12) 0.068(15) 0.13(2)
N26 0.33(4) 0.17(2) 0.113(18) 0.027(17) 0.07(2) 0.18(3)
C27 0.081(11) 0.086(11) 0.045(9) 0.022(8) 0.026(8) 0.042(9)
N27 0.135(17) 0.163(19) 0.051(10) 0.021(11) 0.006(10) 0.068(15)
C28 0.096(17) 0.33(5) 0.093(18) -0.10(2) 0.074(15) -0.03(2)
N28 0.122(19) 0.43(5) 0.13(2) -0.15(3) 0.098(17) -0.12(3)
C31 0.032(5) 0.040(6) 0.038(6) 0.023(5) 0.020(5) 0.022(5)
N31 0.027(4) 0.036(5) 0.041(5) 0.017(4) 0.013(4) 0.016(4)
C32 0.031(5) 0.043(6) 0.041(6) 0.018(5) 0.015(5) 0.021(5)
N32 0.045(6) 0.032(5) 0.052(6) 0.015(4) 0.015(5) 0.019(4)
C33 0.025(5) 0.035(5) 0.051(7) 0.020(5) 0.020(5) 0.017(4)
N33 0.033(5) 0.044(5) 0.040(5) 0.019(4) 0.011(4) 0.018(4)
C34 0.041(6) 0.050(6) 0.038(6) 0.022(5) 0.016(5) 0.030(5)
N34 0.042(5) 0.051(6) 0.032(5) 0.019(4) 0.011(4) 0.022(5)
C35 0.037(6) 0.049(7) 0.051(7) 0.025(6) 0.028(5) 0.030(6)
N35 0.048(6) 0.035(5) 0.062(7) 0.020(5) 0.032(5) 0.023(5)
C36 0.040(6) 0.064(8) 0.069(9) 0.028(7) 0.032(6) 0.037(6)
N36 0.062(7) 0.073(8) 0.100(11) 0.027(7) 0.040(7) 0.048(7)
C37 0.049(8) 0.100(12) 0.064(9) 0.046(9) 0.027(7) 0.049(8)
N37 0.078(9) 0.167(16) 0.066(9) 0.066(10) 0.020(8) 0.078(11)
C38 0.035(6) 0.055(7) 0.055(8) 0.015(6) 0.019(6) 0.022(6)
N38 0.046(7) 0.059(7) 0.108(11) 0.023(8) 0.034(7) 0.013(6)
N201 0.044(5) 0.034(5) 0.041(6) 0.009(4) 0.009(5) 0.016(4)
C202 0.046(7) 0.043(7) 0.048(8) -0.005(6) 0.001(6) 0.019(6)
C203 0.045(8) 0.082(11) 0.061(10) 0.013(9) 0.002(7) 0.025(8)
C204 0.091(14) 0.093(13) 0.050(10) -0.005(9) -0.017(9) 0.056(12)
C205 0.091(13) 0.072(10) 0.039(8) 0.012(7) 0.000(8) 0.044(10)
C206 0.071(9) 0.056(8) 0.054(9) 0.015(7) 0.014(7) 0.037(7)
C207 0.119(16) 0.136(18) 0.053(11) 0.029(11) 0.025(11) 0.079(15)
N208 0.039(5) 0.041(5) 0.056(7) 0.018(5) 0.018(5) 0.020(5)
C209 0.040(7) 0.046(7) 0.085(11) 0.006(7) 0.021(7) 0.021(6)
C210 0.033(7) 0.054(9) 0.112(15) -0.002(9) 0.023(8) 0.003(7)
C211 0.047(9) 0.053(9) 0.127(17) 0.025(10) 0.045(11) 0.009(7)
C212 0.059(9) 0.044(7) 0.113(14) 0.028(8) 0.049(10) 0.031(7)
C213 0.053(8) 0.050(7) 0.107(13) 0.047(8) 0.043(8) 0.031(7)
C214 0.124(15) 0.116(15) 0.132(17) 0.090(14) 0.099(14) 0.095(13)
O215 0.065(6) 0.044(5) 0.064(6) 0.013(4) 0.028(5) 0.032(5)
N301 0.036(5) 0.038(5) 0.082(8) 0.031(5) 0.031(6) 0.022(4)
C302 0.051(7) 0.051(7) 0.103(12) 0.047(8) 0.057(8) 0.034(6)
C303 0.071(10) 0.060(9) 0.130(16) 0.063(11) 0.069(12) 0.034(8)
C304 0.070(11) 0.075(11) 0.15(2) 0.056(13) 0.073(13) 0.052(10)
C305 0.035(7) 0.037(7) 0.140(16) 0.035(8) 0.038(9) 0.017(6)
C306 0.047(7) 0.050(7) 0.091(11) 0.038(8) 0.041(8) 0.030(6)
C307 0.053(10) 0.069(11) 0.141(19) 0.018(12) 0.012(11) 0.019(9)
N308 0.058(7) 0.068(7) 0.064(7) 0.041(6) 0.041(6) 0.043(6)
C309 0.089(11) 0.063(9) 0.087(12) 0.047(8) 0.064(10) 0.053(9)
C310 0.112(16) 0.128(17) 0.14(2) 0.102(17) 0.103(17) 0.074(15)
C311 0.19(3) 0.17(2) 0.14(2) 0.13(2) 0.13(2) 0.14(2)
C312 0.135(18) 0.109(15) 0.082(13) 0.058(12) 0.064(13) 0.087(15)
C313 0.090(12) 0.092(12) 0.073(11) 0.055(10) 0.046(10) 0.065(10)
C314 0.16(2) 0.20(3) 0.072(14) 0.057(16) 0.026(15) 0.12(2)
O315 0.095(8) 0.084(7) 0.074(7) 0.033(6) 0.050(6) 0.072(7)
N401 0.068(7) 0.066(7) 0.036(6) 0.026(5) 0.023(5) 0.046(6)
C402 0.097(13) 0.071(10) 0.068(11) 0.035(9) 0.044(10) 0.051(10)
C403 0.16(2) 0.129(18) 0.057(11) 0.053(12) 0.070(13) 0.089(17)
C404 0.14(2) 0.136(19) 0.108(18) 0.086(16) 0.093(17) 0.078(17)
C405 0.127(16) 0.098(13) 0.099(15) 0.066(12) 0.083(14) 0.073(13)
C406 0.063(9) 0.069(9) 0.091(12) 0.058(9) 0.037(9) 0.028(8)
C407 0.132(19) 0.113(17) 0.14(2) 0.077(16) 0.102(18) 0.039(15)
N408 0.051(6) 0.058(6) 0.044(6) 0.019(5) 0.016(5) 0.030(5)
C409 0.081(11) 0.109(14) 0.035(8) 0.018(8) 0.014(7) 0.065(11)
C410 0.092(14) 0.102(15) 0.037(9) -0.016(9) 0.001(9) 0.035(12)
C411 0.14(2) 0.113(19) 0.061(14) -0.011(13) -0.016(14) 0.063(18)
C412 0.062(10) 0.085(12) 0.070(12) -0.013(10) -0.004(9) 0.034(10)
C413 0.062(9) 0.080(11) 0.045(8) 0.010(7) 0.013(7) 0.035(8)
C414 0.080(14) 0.084(14) 0.16(2) -0.015(14) 0.035(14) 0.033(12)
O415 0.092(8) 0.087(8) 0.091(8) 0.046(7) 0.056(7) 0.071(7)
C416 0.20(3) 0.15(3) 0.43(6) 0.13(3) 0.19(4) 0.15(3)
C417 0.18(3) 0.12(2) 0.36(6) 0.07(3) 0.14(4) 0.10(2)
N501 0.041(5) 0.031(4) 0.051(6) 0.013(4) 0.018(4) 0.025(4)
C502 0.045(7) 0.044(7) 0.059(8) 0.015(6) 0.017(6) 0.028(6)
C503 0.057(8) 0.091(11) 0.088(12) 0.040(9) 0.029(8) 0.059(9)
C504 0.102(13) 0.097(13) 0.144(18) 0.078(13) 0.069(13) 0.083(12)
C505 0.061(8) 0.056(8) 0.057(8) 0.025(7) 0.024(7) 0.038(7)
C506 0.059(7) 0.037(6) 0.054(8) 0.016(6) 0.020(6) 0.032(6)
C507 0.094(12) 0.066(9) 0.081(11) 0.052(9) 0.041(10) 0.049(9)
N508 0.041(5) 0.048(6) 0.065(7) 0.022(5) 0.033(5) 0.026(5)
C509 0.040(7) 0.058(8) 0.084(10) 0.019(7) 0.023(7) 0.034(6)
C510 0.043(7) 0.060(8) 0.134(15) 0.038(9) 0.050(9) 0.038(7)
C511 0.068(10) 0.083(11) 0.147(18) 0.057(12) 0.076(12) 0.047(9)
C512 0.070(9) 0.084(11) 0.083(11) 0.038(9) 0.056(9) 0.051(9)
C513 0.067(9) 0.087(10) 0.068(10) 0.036(8) 0.047(8) 0.051(8)
C514 0.097(14) 0.094(13) 0.138(19) 0.055(13) 0.087(14) 0.047(11)
O515 0.056(5) 0.044(5) 0.071(6) 0.019(4) 0.026(5) 0.031(4)

loop_
_atom_type_symbol
_atom_type_description
_atom_type_scat_dispersion_real
_atom_type_scat_dispersion_imag
_atom_type_scat_source
C C 0.0033 0.0016 'International Tables Vol C Tables 4.2.6.8 and 6.1.1.4'
H H 0.0000 0.0000 'International Tables Vol C Tables 4.2.6.8 and 6.1.1.4'
N N 0.0061 0.0033 'International Tables Vol C Tables 4.2.6.8 and 6.1.1.4'
Ni Ni 0.3393 1.1124 'International Tables Vol C Tables 4.2.6.8 and 6.1.1.4'
W W -0.8490 6.8722 'International Tables Vol C Tables 4.2.6.8 and 6.1.1.4'
O O 0.0106 0.0060 'International Tables Vol C Tables 4.2.6.8 and 6.1.1.4'

loop_
_geom_angle_atom_site_label_1
_geom_angle_atom_site_label_2
_geom_angle_atom_site_label_3
_geom_angle
_geom_angle_site_symmetry_1
_geom_angle_site_symmetry_3
C18 W1 C13 106.1(5) . .
C18 W1 C12 70.3(4) . .
C13 W1 C12 78.9(4) . .
C18 W1 C14 147.7(4) . .
C13 W1 C14 88.1(4) . .
C12 W1 C14 141.8(4) . .
C18 W1 C11 140.4(4) . .
C13 W1 C11 74.1(4) . .
C12 W1 C11 70.9(4) . .
C14 W1 C11 71.0(4) . .
C18 W1 C15 91.9(5) . .
C13 W1 C15 145.9(4) . .
C12 W1 C15 80.2(4) . .
C14 W1 C15 91.8(4) . .
C11 W1 C15 73.7(4) . .
C18 W1 C16 77.2(5) . .
C13 W1 C16 70.9(4) . .
C12 W1 C16 126.7(5) . .
C14 W1 C16 80.6(4) . .
C11 W1 C16 135.2(4) . .
C15 W1 C16 142.6(4) . .
C18 W1 C17 74.5(5) . .
C13 W1 C17 140.9(4) . .
C12 W1 C17 133.5(4) . .
C14 W1 C17 76.4(4) . .
C11 W1 C17 130.6(4) . .
C15 W1 C17 71.4(4) . .
C16 W1 C17 71.3(4) . .
C28 W2 C21 141.1(7) . .
C28 W2 C27 77.1(10) . .
C21 W2 C27 133.5(5) . .
C28 W2 C22 146.8(7) . .
C21 W2 C22 72.0(4) . .
C27 W2 C22 76.6(6) . .
C28 W2 C24 101.9(16) . .
C21 W2 C24 73.1(4) . .
C27 W2 C24 73.3(6) . .
C22 W2 C24 89.7(5) . .
C28 W2 C25 98.9(15) . .
C21 W2 C25 73.5(4) . .
C27 W2 C25 138.6(6) . .
C22 W2 C25 87.7(4) . .
C24 W2 C25 145.6(4) . .
C28 W2 C23 69.7(7) . .
C21 W2 C23 71.5(4) . .
C27 W2 C23 131.9(6) . .
C22 W2 C23 143.5(4) . .
C24 W2 C23 80.4(5) . .
C25 W2 C23 81.5(4) . .
C28 W2 C26 75.9(14) . .
C21 W2 C26 131.1(6) . .
C27 W2 C26 70.2(8) . .
C22 W2 C26 76.3(9) . .
C24 W2 C26 143.0(7) . .
C25 W2 C26 68.9(6) . .
C23 W2 C26 129.8(8) . .
C34 W3 C31 72.8(4) . .
C34 W3 C35 77.3(4) . .
C31 W3 C35 72.4(4) . .
C34 W3 C37 71.1(5) . .
C31 W3 C37 142.4(4) . .
C35 W3 C37 108.7(6) . .
C34 W3 C33 143.1(4) . .
C31 W3 C33 70.6(4) . .
C35 W3 C33 87.4(4) . .
C37 W3 C33 145.7(4) . .
C34 W3 C38 134.9(5) . .
C31 W3 C38 128.1(5) . .
C35 W3 C38 142.6(4) . .
C37 W3 C38 74.6(6) . .
C33 W3 C38 74.6(5) . .
C34 W3 C32 80.7(4) . .
C31 W3 C32 74.0(4) . .
C35 W3 C32 144.0(4) . .
C37 W3 C32 90.3(5) . .
C33 W3 C32 93.6(4) . .
C38 W3 C32 71.1(4) . .
C34 W3 C36 124.8(5) . .
C31 W3 C36 133.5(5) . .
C35 W3 C36 71.3(4) . .
C37 W3 C36 77.5(5) . .
C33 W3 C36 79.6(4) . .
C38 W3 C36 73.3(5) . .
C32 W3 C36 144.2(5) . .
N21 Ni1 N21 180.000(2) . 2_666
N21 Ni1 N11 89.7(4) . 2_666
N21 Ni1 N11 90.3(4) 2_666 2_666
N21 Ni1 N11 90.3(4) . .
N21 Ni1 N11 89.7(4) 2_666 .
N11 Ni1 N11 180.000(1) 2_666 .
N21 Ni1 N31 88.0(3) . 2_666
N21 Ni1 N31 92.0(3) 2_666 2_666
N11 Ni1 N31 89.4(3) 2_666 2_666
N11 Ni1 N31 90.6(3) . 2_666
N21 Ni1 N31 92.0(3) . .
N21 Ni1 N31 88.0(3) 2_666 .
N11 Ni1 N31 90.6(3) 2_666 .
N11 Ni1 N31 89.4(3) . .
N31 Ni1 N31 180.000(2) 2_666 .
N12 Ni2 N208 93.8(4) . .
N12 Ni2 N22 92.0(4) . .
N208 Ni2 N22 172.6(4) . .
N12 Ni2 N32 92.0(4) . 2_666
N208 Ni2 N32 93.5(4) . 2_666
N22 Ni2 N32 90.9(4) . 2_666
N12 Ni2 N201 172.0(4) . .
N208 Ni2 N201 78.8(4) . .
N22 Ni2 N201 95.2(4) . .
N32 Ni2 N201 91.3(4) 2_666 .
N12 Ni2 O215 90.2(4) . .
N208 Ni2 O215 85.7(4) . .
N22 Ni2 O215 89.7(4) . .
N32 Ni2 O215 177.7(4) 2_666 .
N201 Ni2 O215 86.4(4) . .
N33 Ni3 N23 91.4(4) . .
N33 Ni3 N13 92.4(4) . 2_666
N23 Ni3 N13 92.5(4) . 2_666
N33 Ni3 N308 172.2(4) . .
N23 Ni3 N308 93.5(4) . .
N13 Ni3 N308 93.5(4) 2_666 .
N33 Ni3 N301 94.3(4) . .
N23 Ni3 N301 172.6(4) . .
N13 Ni3 N301 92.0(4) 2_666 .
N308 Ni3 N301 80.3(5) . .
N33 Ni3 O315 88.9(4) . .
N23 Ni3 O315 87.7(4) . .
N13 Ni3 O315 178.7(4) 2_666 .
N308 Ni3 O315 85.2(4) . .
N301 Ni3 O315 87.7(4) . .
N14 Ni4 N401 93.4(4) . .
N14 Ni4 N34 92.5(4) . .
N401 Ni4 N34 172.5(4) . .
N14 Ni4 N24 91.2(4) . 2_666
N401 Ni4 N24 92.7(4) . 2_666
N34 Ni4 N24 91.7(4) . 2_666
N14 Ni4 N408 172.8(4) . .
N401 Ni4 N408 80.1(4) . .
N34 Ni4 N408 93.7(4) . .
N24 Ni4 N408 92.3(4) 2_666 .
N14 Ni4 O415 88.8(5) . .
N401 Ni4 O415 86.6(4) . .
N34 Ni4 O415 89.0(4) . .
N24 Ni4 O415 179.4(4) 2_666 .
N408 Ni4 O415 87.7(5) . .
N25 Ni5 N15 91.2(4) . .
N25 Ni5 N35 93.3(4) . .
N15 Ni5 N35 91.9(4) . .
N25 Ni5 N508 92.8(4) . .
N15 Ni5 N508 176.0(4) . .
N35 Ni5 N508 88.3(4) . .
N25 Ni5 N501 172.2(4) . .
N15 Ni5 N501 95.9(4) . .
N35 Ni5 N501 89.7(4) . .
N508 Ni5 N501 80.2(4) . .
N25 Ni5 O515 88.8(4) . .
N15 Ni5 O515 88.9(4) . .
N35 Ni5 O515 177.7(4) . .
N508 Ni5 O515 90.8(4) . .
N501 Ni5 O515 88.0(4) . .
N11 C11 W1 178.6(9) . .
C11 N11 Ni1 171.9(9) . .
N12 C12 W1 178.9(10) . .
C12 N12 Ni2 170.9(9) . .
N13 C13 W1 175.6(10) . .
C13 N13 Ni3 173.5(10) . 2_666
N14 C14 W1 177.2(9) . .
C14 N14 Ni4 174.1(9) . .
N15 C15 W1 175.7(10) . .
C15 N15 Ni5 170.7(9) . .
N16 C16 W1 178.8(12) . .
N17 C17 W1 178.3(12) . .
N18 C18 W1 176.3(11) . .
N21 C21 W2 176.4(8) . .
C21 N21 Ni1 175.8(8) . .
N22 C22 W2 178.8(12) . .
C22 N22 Ni2 169.7(10) . .
N23 C23 W2 178.8(10) . .
C23 N23 Ni3 175.6(10) . .
N24 C24 W2 176.3(11) . .
C24 N24 Ni4 174.3(11) . 2_666
N25 C25 W2 177.1(9) . .
C25 N25 Ni5 178.9(9) . .
N26 C26 W2 176(2) . .
N27 C27 W2 180(2) . .
N28 C28 W2 176(3) . .
N31 C31 W3 177.1(9) . .
C31 N31 Ni1 174.3(8) . .
N32 C32 W3 174.8(10) . .
C32 N32 Ni2 171.4(10) . 2_666
N33 C33 W3 176.9(9) . .
C33 N33 Ni3 172.5(9) . .
N34 C34 W3 178.6(11) . .
C34 N34 Ni4 176.0(9) . .
N35 C35 W3 174.0(10) . .
C35 N35 Ni5 173.4(9) . .
N36 C36 W3 177.8(12) . .
N37 C37 W3 178.5(16) . .
N38 C38 W3 178.0(13) . .
C206 N201 C202 120.4(12) . .
C206 N201 Ni2 125.2(9) . .
C202 N201 Ni2 114.3(9) . .
N201 C202 C203 120.6(15) . .
N201 C202 C209 115.9(11) . .
C203 C202 C209 123.4(14) . .
C204 C203 C202 117.6(15) . .
C203 C204 C205 123.9(15) . .
C204 C205 C206 114.1(17) . .
C204 C205 C207 127.6(16) . .
C206 C205 C207 118.4(17) . .
N201 C206 C205 123.3(16) . .
C209 N208 C213 117.3(12) . .
C209 N208 Ni2 116.5(10) . .
C213 N208 Ni2 126.2(9) . .
N208 C209 C210 120.3(16) . .
N208 C209 C202 114.5(11) . .
C210 C209 C202 125.2(15) . .
C211 C210 C209 120.0(17) . .
C212 C211 C210 121.4(14) . .
C211 C212 C213 115.9(17) . .
C211 C212 C214 124.9(15) . .
C213 C212 C214 119.2(17) . .
N208 C213 C212 125.1(16) . .
C306 N301 C302 119.8(11) . .
C306 N301 Ni3 126.9(9) . .
C302 N301 Ni3 113.1(10) . .
N301 C302 C303 120.1(16) . .
N301 C302 C309 116.6(11) . .
C303 C302 C309 123.2(14) . .
C304 C303 C302 118.9(16) . .
C303 C304 C305 121.1(16) . .
C306 C305 C304 114.0(17) . .
C306 C305 C307 126.4(16) . .
C304 C305 C307 119.7(15) . .
N301 C306 C305 126.1(14) . .
C313 N308 C309 120.3(13) . .
C313 N308 Ni3 126.6(10) . .
C309 N308 Ni3 112.5(10) . .
N308 C309 C310 118.2(17) . .
N308 C309 C302 116.7(12) . .
C310 C309 C302 125.0(16) . .
C309 C310 C311 118.2(17) . .
C312 C311 C310 122.4(18) . .
C311 C312 C313 116(2) . .
C311 C312 C314 121(2) . .
C313 C312 C314 122(2) . .
N308 C313 C312 124.4(18) . .
C406 N401 C402 120.0(13) . .
C406 N401 Ni4 126.5(10) . .
C402 N401 Ni4 113.5(10) . .
N401 C402 C403 117.9(18) . .
N401 C402 C409 115.6(14) . .
C403 C402 C409 126.5(18) . .
C402 C403 C404 120.5(19) . .
C405 C404 C403 121.1(17) . .
C404 C405 C406 116.4(19) . .
C404 C405 C407 123.2(17) . .
C406 C405 C407 120.4(19) . .
N401 C406 C405 124.0(18) . .
C413 N408 C409 120.8(13) . .
C413 N408 Ni4 126.5(10) . .
C409 N408 Ni4 112.7(10) . .
N408 C409 C410 117.7(18) . .
N408 C409 C402 118.1(13) . .
C410 C409 C402 124.2(18) . .
C411 C410 C409 122(2) . .
C410 C411 C412 123(2) . .
C413 C412 C411 112.2(18) . .
C413 C412 C414 119(2) . .
C411 C412 C414 129(2) . .
N408 C413 C412 123.6(17) . .
C416 O415 Ni4 123.0(13) . .
C417 C416 O415 121(3) . .
C506 N501 C502 118.6(10) . .
C506 N501 Ni5 128.0(8) . .
C502 N501 Ni5 113.2(8) . .
N501 C502 C503 120.4(13) . .
N501 C502 C509 116.1(11) . .
C503 C502 C509 123.4(12) . .
C504 C503 C502 119.4(14) . .
C503 C504 C505 120.9(14) . .
C506 C505 C504 115.2(14) . .
C506 C505 C507 123.6(13) . .
C504 C505 C507 121.2(13) . .
N501 C506 C505 125.4(12) . .
C513 N508 C509 120.1(11) . .
C513 N508 Ni5 127.7(9) . .
C509 N508 Ni5 112.1(9) . .
N508 C509 C510 118.1(14) . .
N508 C509 C502 117.9(11) . .
C510 C509 C502 124.0(13) . .
C511 C510 C509 119.5(15) . .
C512 C511 C510 119.9(14) . .
C511 C512 C513 119.5(15) . .
C511 C512 C514 121.2(15) . .
C513 C512 C514 119.2(16) . .
N508 C513 C512 122.7(15) . .

loop_
_geom_bond_atom_site_label_1
_geom_bond_atom_site_label_2
_geom_bond_distance
_geom_bond_site_symmetry_2
W1 C18 2.139(12) .
W1 C13 2.140(10) .
W1 C12 2.147(12) .
W1 C14 2.152(12) .
W1 C11 2.156(9) .
W1 C15 2.160(10) .
W1 C16 2.175(12) .
W1 C17 2.179(12) .
W2 C28 2.065(19) .
W2 C21 2.129(10) .
W2 C27 2.131(16) .
W2 C22 2.141(11) .
W2 C24 2.145(12) .
W2 C25 2.148(13) .
W2 C23 2.151(14) .
W2 C26 2.16(2) .
W3 C34 2.132(12) .
W3 C31 2.139(10) .
W3 C35 2.148(13) .
W3 C37 2.156(14) .
W3 C33 2.158(11) .
W3 C38 2.160(12) .
W3 C32 2.161(12) .
W3 C36 2.178(11) .
Ni1 N21 2.034(9) .
Ni1 N21 2.034(9) 2_666
Ni1 N11 2.047(8) 2_666
Ni1 N11 2.047(8) .
Ni1 N31 2.048(8) 2_666
Ni1 N31 2.048(8) .
Ni2 N12 2.045(10) .
Ni2 N208 2.046(10) .
Ni2 N22 2.048(10) .
Ni2 N32 2.067(10) 2_666
Ni2 N201 2.074(10) .
Ni2 O215 2.134(8) .
Ni3 N33 2.029(10) .
Ni3 N23 2.036(11) .
Ni3 N13 2.068(10) 2_666
Ni3 N308 2.072(11) .
Ni3 N301 2.077(10) .
Ni3 O315 2.119(8) .
Ni4 N14 2.020(11) .
Ni4 N401 2.052(11) .
Ni4 N34 2.054(10) .
Ni4 N24 2.063(11) 2_666
Ni4 N408 2.067(11) .
Ni4 O415 2.126(10) .
Ni5 N25 2.055(10) .
Ni5 N15 2.063(9) .
Ni5 N35 2.082(11) .
Ni5 N508 2.082(9) .
Ni5 N501 2.088(9) .
Ni5 O515 2.140(9) .
C11 N11 1.138(12) .
C12 N12 1.165(14) .
C13 N13 1.175(13) .
N13 Ni3 2.068(10) 2_666
C14 N14 1.149(14) .
C15 N15 1.154(13) .
C16 N16 1.133(16) .
C17 N17 1.137(15) .
C18 N18 1.164(16) .
C21 N21 1.176(13) .
C22 N22 1.147(14) .
C23 N23 1.160(16) .
C24 N24 1.152(15) .
N24 Ni4 2.063(11) 2_666
C25 N25 1.167(15) .
C26 N26 1.21(3) .
C27 N27 1.16(2) .
C28 N28 1.17(3) .
C31 N31 1.149(12) .
C32 N32 1.140(14) .
N32 Ni2 2.067(10) 2_666
C33 N33 1.142(14) .
C34 N34 1.182(14) .
C35 N35 1.154(15) .
C36 N36 1.141(15) .
C37 N37 1.141(17) .
C38 N38 1.136(16) .
N201 C206 1.293(18) .
N201 C202 1.328(16) .
C202 C203 1.404(19) .
C202 C209 1.49(2) .
C203 C204 1.32(3) .
C204 C205 1.38(3) .
C205 C206 1.42(2) .
C205 C207 1.51(3) .
N208 C209 1.319(17) .
N208 C213 1.343(18) .
C209 C210 1.416(19) .
C210 C211 1.37(3) .
C211 C212 1.32(2) .
C212 C213 1.416(18) .
C212 C214 1.52(2) .
N301 C306 1.290(18) .
N301 C302 1.354(16) .
C302 C303 1.391(19) .
C302 C309 1.45(2) .
C303 C304 1.37(3) .
C304 C305 1.43(3) .
C305 C306 1.378(18) .
C305 C307 1.50(3) .
N308 C313 1.332(19) .
N308 C309 1.373(18) .
C309 C310 1.43(2) .
C310 C311 1.43(3) .
C311 C312 1.33(3) .
C312 C313 1.41(2) .
C312 C314 1.53(3) .
N401 C406 1.336(18) .
N401 C402 1.38(2) .
C402 C403 1.39(2) .
C402 C409 1.41(2) .
C403 C404 1.42(3) .
C404 C405 1.34(3) .
C405 C406 1.41(2) .
C405 C407 1.54(3) .
N408 C413 1.355(19) .
N408 C409 1.356(19) .
C409 C410 1.40(2) .
C410 C411 1.25(3) .
C411 C412 1.48(3) .
C412 C413 1.38(2) .
C412 C414 1.52(3) .
O415 C416 1.444(18) .
C416 C417 1.44(4) .
N501 C506 1.318(15) .
N501 C502 1.337(15) .
C502 C503 1.373(18) .
C502 C509 1.47(2) .
C503 C504 1.37(2) .
C504 C505 1.38(2) .
C505 C506 1.370(17) .
C505 C507 1.494(19) .
N508 C513 1.334(17) .
N508 C509 1.343(17) .
C509 C510 1.410(17) .
C510 C511 1.41(2) .
C511 C512 1.30(2) .
C512 C513 1.377(18) .
C512 C514 1.50(2) .
